data_7054910
loop_
_publ_author_name
'Yadav, Manoj Kumar'
'Rajput, Gunjan'
'Srivastava, Khushboo'
'Singh, Rakesh K.'
'Mishra, Rajnikant'
'Drew, Michael G. B.'
'Singh, Nanhai'

_publ_section_title
;
 Anti-leishmanial activity of Ni(ii), Pd(ii) and Pt(ii) \b-oxodithioester
 complexes
;
_journal_issue 8
_journal_name_full 'New J. Chem.'
_journal_page_first 6358
_journal_paper_doi 10.1039/C5NJ00765H
_journal_volume 39
_journal_year 2015
_chemical_formula_sum 'C20 H16 F2 Ni O2 S4'
_chemical_formula_weight 513.28
_chemical_name_systematic
;
 ?
;
_space_group_IT_number 2
_symmetry_cell_setting triclinic
_symmetry_space_group_name_Hall '-P 1'
_symmetry_space_group_name_H-M 'P -1'
_atom_sites_solution_hydrogens geom
_atom_sites_solution_primary direct
_atom_sites_solution_secondary difmap
_audit_creation_method SHELXL-97
_audit_update_record
;
2015-03-23 deposited with the CCDC.
2015-06-04 downloaded from the CCDC.
;
_cell_angle_alpha 75.300(7)
_cell_angle_beta 84.316(6)
_cell_angle_gamma 69.691(8)
_cell_formula_units_Z 2
_cell_length_a 12.2291(9)
_cell_length_b 4.0160(4)
_cell_length_c 23.0003(15)
_cell_measurement_reflns_used 8853
_cell_measurement_temperature 293(2)
_cell_measurement_theta_max 27.49
_cell_measurement_theta_min 3.29
_cell_volume 1024.62(16)
_computing_cell_refinement 'Crysalis, Oxford Diffraction'
_computing_data_collection 'Crysalis, Oxford Diffraction'
_computing_data_reduction 'Crysalis, Oxford Diffraction'
_computing_molecular_graphics PLATON(Spek,2004)
_computing_structure_refinement 'SHELXL-97 (Sheldrick, 1997)'
_computing_structure_solution 'SHELXS-97 (Sheldrick, 1997)'
_diffrn_ambient_temperature 293(2)
_diffrn_measured_fraction_theta_full 0.951
_diffrn_measured_fraction_theta_max 0.951
_diffrn_measurement_device 'Oxford Diffaction X-Calibor System'
_diffrn_measurement_method '321 frames, counting time 10 s.'
_diffrn_radiation_monochromator graphite
_diffrn_radiation_source 'fine-focus sealed tube'
_diffrn_radiation_type MoK\a
_diffrn_radiation_wavelength 0.71073
_diffrn_reflns_av_R_equivalents 0.0435
_diffrn_reflns_av_sigmaI/netI 0.0949
_diffrn_reflns_limit_h_max 15
_diffrn_reflns_limit_h_min -15
_diffrn_reflns_limit_k_max 5
_diffrn_reflns_limit_k_min -5
_diffrn_reflns_limit_l_max 27
_diffrn_reflns_limit_l_min -29
_diffrn_reflns_number 8853
_diffrn_reflns_theta_full 27.49
_diffrn_reflns_theta_max 27.49
_diffrn_reflns_theta_min 3.29
_diffrn_standards_decay_% n/a
_diffrn_standards_interval_count n/a
_diffrn_standards_interval_time n/a
_exptl_absorpt_coefficient_mu 1.387
_exptl_absorpt_correction_T_max 1.000
_exptl_absorpt_correction_T_min 0.909
_exptl_absorpt_correction_type empirical
_exptl_absorpt_process_details 'ABSPACK, Oxford Diffraction Ltd'
_exptl_crystal_colour black
_exptl_crystal_density_diffrn 1.664
_exptl_crystal_density_method 'not measured'
_exptl_crystal_description needle
_exptl_crystal_F_000 524
_exptl_crystal_size_max 0.27
_exptl_crystal_size_mid 0.05
_exptl_crystal_size_min 0.05
_refine_diff_density_max 0.692
_refine_diff_density_min -0.568
_refine_diff_density_rms 0.091
_refine_ls_extinction_method none
_refine_ls_goodness_of_fit_ref 0.993
_refine_ls_hydrogen_treatment constr
_refine_ls_matrix_type full
_refine_ls_number_parameters 264
_refine_ls_number_reflns 4468
_refine_ls_number_restraints 0
_refine_ls_restrained_S_all 0.993
_refine_ls_R_factor_all 0.0904
_refine_ls_R_factor_gt 0.0545
_refine_ls_shift/su_max 0.000
_refine_ls_shift/su_mean 0.000
_refine_ls_structure_factor_coef Fsqd
_refine_ls_weighting_details 'calc w=1/[\s^2^(Fo^2^)+(0.0330P)^2^+0.0000P] where P=(Fo^2^+2Fc^2^)/3'
_refine_ls_weighting_scheme calc
_refine_ls_wR_factor_gt 0.1001
_refine_ls_wR_factor_ref 0.1191
_reflns_number_gt 2966
_reflns_number_total 4468
_reflns_threshold_expression >2sigma(I)
_cod_data_source_file c5nj00765h2.cif
_cod_data_source_block C2
_cod_depositor_comments 'Adding full bibliography for 7054909--7054913.cif.'
_cod_original_cell_volume 1024.62(14)
_cod_original_sg_symbol_H-M P-1
_cod_database_code 7054910

loop_
_symmetry_equiv_pos_as_xyz
'x, y, z'
'-x, -y, -z'

loop_
_atom_site_label
_atom_site_type_symbol
_atom_site_fract_x
_atom_site_fract_y
_atom_site_fract_z
_atom_site_U_iso_or_equiv
_atom_site_adp_type
_atom_site_occupancy
_atom_site_symmetry_multiplicity
_atom_site_calc_flag
_atom_site_refinement_flags
Ni1 Ni 0.03626(4) 0.27180(14) 0.31174(2) 0.03420(17) Uani 1 1 d .
S11 S -0.03721(9) -0.0175(3) 0.38806(5) 0.0397(3) Uani 1 1 d .
S13 S -0.26298(10) -0.1017(3) 0.43476(5) 0.0468(3) Uani 1 1 d .
S31 S 0.19798(9) 0.0396(3) 0.35921(5) 0.0379(3) Uani 1 1 d .
S33 S 0.44473(9) 0.0067(3) 0.34414(5) 0.0468(3) Uani 1 1 d .
C12 C -0.1813(3) 0.0785(10) 0.37566(18) 0.0309(9) Uani 1 1 d .
C14 C -0.2433(3) 0.2762(11) 0.32551(18) 0.0394(11) Uani 1 1 d .
H14 H -0.3214 0.2951 0.3263 0.047 Uiso 1 1 calc R
C15 C -0.2006(3) 0.4564(11) 0.27208(17) 0.0317(9) Uani 1 1 d .
O15 O -0.0972(2) 0.4640(8) 0.26612(12) 0.0415(7) Uani 1 1 d .
C16 C -0.1631(4) -0.3784(12) 0.49357(18) 0.0466(11) Uani 1 1 d .
H16A H -0.1025 -0.5651 0.4787 0.070 Uiso 1 1 calc R
H16B H -0.2036 -0.4898 0.5263 0.070 Uiso 1 1 calc R
H16C H -0.1294 -0.2293 0.5073 0.070 Uiso 1 1 calc R
C21 C -0.2738(3) 0.6534(11) 0.21880(18) 0.0333(10) Uani 1 1 d .
C22 C -0.2256(4) 0.8312(12) 0.16792(19) 0.0427(11) Uani 1 1 d .
H22 H -0.1490 0.8239 0.1691 0.051 Uiso 1 1 calc R
C23 C -0.2882(4) 1.0160(13) 0.1164(2) 0.0508(12) Uani 1 1 d .
H23 H -0.2549 1.1343 0.0831 0.061 Uiso 1 1 calc R
C24 C -0.3997(4) 1.0229(14) 0.1149(2) 0.0524(13) Uani 1 1 d .
C25 C -0.4514(4) 0.8556(12) 0.1636(2) 0.0484(12) Uani 1 1 d .
H25 H -0.5285 0.8687 0.1620 0.058 Uiso 1 1 calc R
C26 C -0.3874(4) 0.6670(12) 0.2152(2) 0.0451(12) Uani 1 1 d .
H26 H -0.4214 0.5475 0.2480 0.054 Uiso 1 1 calc R
F27 F -0.4639(3) 1.2047(9) 0.06441(13) 0.0810(10) Uani 1 1 d .
C32 C 0.3038(3) 0.1648(11) 0.31418(18) 0.0328(9) Uani 1 1 d .
C34 C 0.2936(4) 0.3812(11) 0.25735(19) 0.0390(10) Uani 1 1 d .
H34 H 0.3613 0.4133 0.2385 0.047 Uiso 1 1 calc R
C35 C 0.1908(3) 0.5579(11) 0.22527(18) 0.0352(10) Uani 1 1 d .
O35 O 0.0909(2) 0.5410(8) 0.24442(12) 0.0418(7) Uani 1 1 d .
C36 C 0.4387(4) -0.2607(12) 0.41903(19) 0.0500(12) Uani 1 1 d .
H36A H 0.3868 -0.1083 0.4433 0.075 Uiso 1 1 calc R
H36B H 0.5153 -0.3622 0.4360 0.075 Uiso 1 1 calc R
H36C H 0.4108 -0.4548 0.4179 0.075 Uiso 1 1 calc R
C41 C 0.1870(3) 0.8016(11) 0.16450(18) 0.0337(10) Uani 1 1 d .
C42 C 0.2829(4) 0.7389(12) 0.12487(18) 0.0436(11) Uani 1 1 d .
H42 H 0.3520 0.5497 0.1373 0.052 Uiso 1 1 calc R
C43 C 0.2743(4) 0.9608(15) 0.0669(2) 0.0558(14) Uani 1 1 d .
H43 H 0.3362 0.9157 0.0397 0.067 Uiso 1 1 calc R
C44 C 0.1741(5) 1.2436(14) 0.0509(2) 0.0539(13) Uani 1 1 d .
C45 C 0.0780(4) 1.3130(13) 0.0878(2) 0.0508(12) Uani 1 1 d .
H45 H 0.0095 1.5037 0.0750 0.061 Uiso 1 1 calc R
C46 C 0.0870(4) 1.0872(12) 0.14508(19) 0.0436(11) Uani 1 1 d .
H46 H 0.0233 1.1308 0.1712 0.052 Uiso 1 1 calc R
F47 F 0.1666(3) 1.4609(9) -0.00576(12) 0.0827(10) Uani 1 1 d .

loop_
_atom_site_aniso_label
_atom_site_aniso_U_11
_atom_site_aniso_U_22
_atom_site_aniso_U_33
_atom_site_aniso_U_23
_atom_site_aniso_U_13
_atom_site_aniso_U_12
Ni1 0.0305(3) 0.0461(4) 0.0246(3) -0.0012(2) 0.0033(2) -0.0172(3)
S11 0.0342(6) 0.0512(7) 0.0297(6) 0.0033(5) 0.0028(5) -0.0193(5)
S13 0.0398(6) 0.0626(8) 0.0346(7) 0.0021(6) 0.0094(5) -0.0250(6)
S31 0.0351(6) 0.0497(7) 0.0272(6) -0.0007(5) 0.0033(4) -0.0192(5)
S33 0.0347(6) 0.0654(8) 0.0395(7) -0.0019(6) -0.0009(5) -0.0231(6)
C12 0.035(2) 0.035(2) 0.029(2) -0.0135(19) 0.0111(18) -0.0183(19)
C14 0.033(2) 0.053(3) 0.029(3) -0.002(2) 0.0064(19) -0.017(2)
C15 0.032(2) 0.037(2) 0.024(2) -0.0073(18) 0.0036(17) -0.0093(19)
O15 0.0323(16) 0.061(2) 0.0295(17) -0.0003(15) 0.0009(13) -0.0205(15)
C16 0.052(3) 0.050(3) 0.026(2) 0.009(2) 0.003(2) -0.017(2)
C21 0.034(2) 0.040(3) 0.026(2) -0.0065(19) 0.0038(18) -0.014(2)
C22 0.037(2) 0.055(3) 0.032(3) -0.004(2) 0.006(2) -0.018(2)
C23 0.046(3) 0.055(3) 0.037(3) 0.005(2) 0.003(2) -0.012(2)
C24 0.046(3) 0.070(4) 0.028(3) 0.001(2) -0.012(2) -0.009(3)
C25 0.036(2) 0.060(3) 0.048(3) -0.008(2) -0.007(2) -0.016(2)
C26 0.036(2) 0.056(3) 0.042(3) -0.005(2) 0.008(2) -0.019(2)
F27 0.066(2) 0.120(3) 0.0399(19) 0.0053(18) -0.0125(15) -0.024(2)
C32 0.030(2) 0.039(2) 0.028(2) -0.0102(19) 0.0055(17) -0.0110(19)
C34 0.036(2) 0.051(3) 0.034(3) -0.009(2) 0.0075(19) -0.022(2)
C35 0.038(2) 0.035(2) 0.033(3) -0.006(2) 0.0010(19) -0.014(2)
O35 0.0350(16) 0.058(2) 0.0291(17) 0.0014(14) 0.0055(13) -0.0215(15)
C36 0.052(3) 0.062(3) 0.037(3) -0.005(2) -0.001(2) -0.024(3)
C41 0.038(2) 0.044(3) 0.026(2) -0.0058(19) 0.0000(18) -0.024(2)
C42 0.040(2) 0.065(3) 0.029(3) -0.009(2) 0.010(2) -0.026(2)
C43 0.063(3) 0.089(4) 0.028(3) -0.014(3) 0.014(2) -0.046(3)
C44 0.073(4) 0.059(3) 0.035(3) 0.001(2) -0.003(3) -0.037(3)
C45 0.052(3) 0.063(3) 0.036(3) 0.000(2) -0.007(2) -0.024(3)
C46 0.048(3) 0.060(3) 0.027(3) -0.009(2) 0.004(2) -0.025(3)
F47 0.104(3) 0.108(3) 0.0320(18) 0.0209(16) -0.0050(17) -0.055(2)

loop_
_atom_type_symbol
_atom_type_description
_atom_type_scat_dispersion_real
_atom_type_scat_dispersion_imag
_atom_type_scat_source
C C 0.0033 0.0016 'International Tables Vol C Tables 4.2.6.8 and 6.1.1.4'
H H 0.0000 0.0000 'International Tables Vol C Tables 4.2.6.8 and 6.1.1.4'
O O 0.0106 0.0060 'International Tables Vol C Tables 4.2.6.8 and 6.1.1.4'
S S 0.1246 0.1234 'International Tables Vol C Tables 4.2.6.8 and 6.1.1.4'
Ni Ni 0.3393 1.1124 'International Tables Vol C Tables 4.2.6.8 and 6.1.1.4'
F F 0.0171 0.0103 'International Tables Vol C Tables 4.2.6.8 and 6.1.1.4'

loop_
_geom_angle_atom_site_label_1
_geom_angle_atom_site_label_2
_geom_angle_atom_site_label_3
_geom_angle
O15 Ni1 O35 81.21(11)
O15 Ni1 S31 176.01(8)
O35 Ni1 S31 95.99(9)
O15 Ni1 S11 95.68(8)
O35 Ni1 S11 176.58(9)
S31 Ni1 S11 87.19(4)
C12 S11 Ni1 109.12(15)
C12 S13 C16 106.64(19)
C32 S31 Ni1 109.21(15)
C32 S33 C36 107.30(19)
C14 C12 S11 128.6(3)
C14 C12 S13 114.1(3)
S11 C12 S13 117.3(2)
C12 C14 C15 126.0(4)
C12 C14 H14 117.0
C15 C14 H14 117.0
O15 C15 C14 123.1(4)
O15 C15 C21 114.7(3)
C14 C15 C21 122.1(3)
C15 O15 Ni1 137.2(3)
S13 C16 H16A 109.5
S13 C16 H16B 109.5
H16A C16 H16B 109.5
S13 C16 H16C 109.5
H16A C16 H16C 109.5
H16B C16 H16C 109.5
C26 C21 C22 117.5(4)
C26 C21 C15 123.9(4)
C22 C21 C15 118.6(3)
C23 C22 C21 121.8(4)
C23 C22 H22 119.1
C21 C22 H22 119.1
C24 C23 C22 118.7(4)
C24 C23 H23 120.7
C22 C23 H23 120.7
C23 C24 F27 119.9(4)
C23 C24 C25 121.8(4)
F27 C24 C25 118.3(4)
C24 C25 C26 119.2(4)
C24 C25 H25 120.4
C26 C25 H25 120.4
C21 C26 C25 121.0(4)
C21 C26 H26 119.5
C25 C26 H26 119.5
C34 C32 S31 128.4(3)
C34 C32 S33 114.3(3)
S31 C32 S33 117.3(2)
C32 C34 C35 125.6(4)
C32 C34 H34 117.2
C35 C34 H34 117.2
O35 C35 C34 125.1(4)
O35 C35 C41 113.0(4)
C34 C35 C41 121.9(3)
C35 O35 Ni1 135.1(3)
S33 C36 H36A 109.5
S33 C36 H36B 109.5
H36A C36 H36B 109.5
S33 C36 H36C 109.5
H36A C36 H36C 109.5
H36B C36 H36C 109.5
C46 C41 C42 118.5(4)
C46 C41 C35 120.2(4)
C42 C41 C35 121.3(4)
C43 C42 C41 119.9(5)
C43 C42 H42 120.1
C41 C42 H42 120.1
C44 C43 C42 118.7(4)
C44 C43 H43 120.7
C42 C43 H43 120.7
C43 C44 F47 118.4(4)
C43 C44 C45 123.4(5)
F47 C44 C45 118.2(5)
C44 C45 C46 117.3(5)
C44 C45 H45 121.4
C46 C45 H45 121.4
C41 C46 C45 122.2(4)
C41 C46 H46 118.9
C45 C46 H46 118.9

loop_
_geom_bond_atom_site_label_1
_geom_bond_atom_site_label_2
_geom_bond_distance
Ni1 O15 1.847(3)
Ni1 O35 1.860(2)
Ni1 S31 2.1457(12)
Ni1 S11 2.1484(10)
S11 C12 1.705(4)
S13 C12 1.762(3)
S13 C16 1.783(4)
S31 C32 1.709(3)
S33 C32 1.761(4)
S33 C36 1.794(4)
C12 C14 1.352(5)
C14 C15 1.411(5)
C14 H14 0.9300
C15 O15 1.269(4)
C15 C21 1.471(6)
C16 H16A 0.9600
C16 H16B 0.9600
C16 H16C 0.9600
C21 C26 1.380(5)
C21 C22 1.400(5)
C22 C23 1.372(6)
C22 H22 0.9300
C23 C24 1.358(6)
C23 H23 0.9300
C24 F27 1.360(5)
C24 C25 1.370(6)
C25 C26 1.383(6)
C25 H25 0.9300
C26 H26 0.9300
C32 C34 1.364(5)
C34 C35 1.389(6)
C34 H34 0.9300
C35 O35 1.275(4)
C35 C41 1.483(5)
C36 H36A 0.9600
C36 H36B 0.9600
C36 H36C 0.9600
C41 C46 1.373(6)
C41 C42 1.403(5)
C42 C43 1.394(6)
C42 H42 0.9300
C43 C44 1.356(7)
C43 H43 0.9300
C44 F47 1.363(5)
C44 C45 1.369(6)
C45 C46 1.386(6)
C45 H45 0.9300
C46 H46 0.9300
